data_4319451
loop_
_publ_author_name
'T. Matthew Cocker'
'Robert E. Bachman'

_publ_section_title
;
 Photochemical and Chemical Oxidation of \a-Dimine-Dithiolene Metal
 Complexes: Insight into the Role of the Metal Atom
;
_journal_name_full 'Inorganic Chemistry'
_journal_page_first 1550
_journal_page_last 1556
_journal_paper_doi 10.1021/ic000884n
_journal_volume 40
_journal_year 2001
_chemical_formula_sum 'C16 H12 N2 O2.7 Pd S2'
_chemical_formula_weight 446.00
_chemical_name_systematic
;
 ?
;
_space_group_IT_number 14
_symmetry_cell_setting monoclinic
_symmetry_space_group_name_Hall '-P 2ybc'
_symmetry_space_group_name_H-M 'P 1 21/c 1'
_atom_sites_solution_hydrogens geom
_atom_sites_solution_primary direct
_atom_sites_solution_secondary difmap
_audit_creation_method SHELXL-97
_cell_angle_alpha 90.00
_cell_angle_beta 101.80(3)
_cell_angle_gamma 90.00
_cell_formula_units_Z 4
_cell_length_a 8.026(3)
_cell_length_b 14.600(6)
_cell_length_c 13.371(3)
_cell_measurement_reflns_used 6365
_cell_measurement_temperature 193(2)
_cell_volume 1533.7(9)
_computing_cell_refinement 'Bruker-AXS SMART'
_computing_data_collection 'Bruker-AXS SMART'
_computing_data_reduction 'Bruker-AXS SHELXTL'
_computing_molecular_graphics 'X-SEED (Barbour, 1999)'
_computing_publication_material 'Bruker-AXS SHELXTL'
_computing_structure_refinement 'SHELXL-97 (Sheldrick, 1997)'
_computing_structure_solution 'SHELXS-97 (Sheldrick, 1990)'
_diffrn_ambient_temperature 193(2)
_diffrn_measured_fraction_theta_full 0.977
_diffrn_measured_fraction_theta_max 0.977
_diffrn_measurement_device_type 'CCD area detector'
_diffrn_measurement_method 'omega scans'
_diffrn_radiation_monochromator graphite
_diffrn_radiation_source 'fine-focus sealed tube'
_diffrn_radiation_type MoK\a
_diffrn_radiation_wavelength 0.71073
_diffrn_reflns_av_R_equivalents 0.0794
_diffrn_reflns_av_sigmaI/netI 0.0749
_diffrn_reflns_limit_h_max 10
_diffrn_reflns_limit_h_min -10
_diffrn_reflns_limit_k_max 18
_diffrn_reflns_limit_k_min -19
_diffrn_reflns_limit_l_max 17
_diffrn_reflns_limit_l_min -17
_diffrn_reflns_number 16809
_diffrn_reflns_theta_full 28.30
_diffrn_reflns_theta_max 28.30
_diffrn_reflns_theta_min 2.09
_exptl_absorpt_coefficient_mu 1.498
_exptl_absorpt_correction_T_max 0.748529
_exptl_absorpt_correction_T_min 0.894413
_exptl_absorpt_correction_type multi-scan
_exptl_absorpt_process_details 'Blessing, 1995'
_exptl_crystal_colour orange-brown
_exptl_crystal_density_diffrn 1.931
_exptl_crystal_density_method 'not measured'
_exptl_crystal_description 'cut block'
_exptl_crystal_F_000 886
_exptl_crystal_size_max 0.12
_exptl_crystal_size_mid 0.10
_exptl_crystal_size_min 0.02
_refine_diff_density_max 0.856
_refine_diff_density_min -0.902
_refine_diff_density_rms 0.130
_refine_ls_extinction_coef 0.0018(3)
_refine_ls_extinction_expression Fc^*^=kFc[1+0.001xFc^2^\l^3^/sin(2\q)]^-1/4^
_refine_ls_extinction_method SHELXL
_refine_ls_goodness_of_fit_ref 1.100
_refine_ls_hydrogen_treatment mixed
_refine_ls_matrix_type full
_refine_ls_number_parameters 227
_refine_ls_number_reflns 3729
_refine_ls_number_restraints 2
_refine_ls_restrained_S_all 1.100
_refine_ls_R_factor_all 0.1064
_refine_ls_R_factor_gt 0.0611
_refine_ls_shift/su_max 0.001
_refine_ls_shift/su_mean 0.000
_refine_ls_structure_factor_coef Fsqd
_refine_ls_weighting_details 'calc w=1/[\s^2^(Fo^2^)+(0.0231P)^2^+3.9935P] where P=(Fo^2^+2Fc^2^)/3'
_refine_ls_weighting_scheme calc
_refine_ls_wR_factor_gt 0.0919
_refine_ls_wR_factor_ref 0.1047
_reflns_number_gt 2552
_reflns_number_total 3729
_reflns_threshold_expression >2sigma(I)
_cod_data_source_file ic000884n_3.cif
_cod_data_source_block '[Pd(bpy)(bdtO2)]_4'
_cod_depositor_comments
;
The following automatic conversions were performed:

'_exptl_absorpt_correction_type' tag value 'multi-scans' was replaced
with 'multi-scan' value.

'_symmetry_cell_setting' value 'Monoclinic'
changed to 'monoclinic' according to the built-in table from CIF Core
dictionary named 'cif_core.dic' version 2.4.1 from 2010-06-29.

Automatic conversion script
Id: cif_fix_values 1646 2011-03-28 12:23:43Z adriana 
;
_cod_original_cell_volume 1533.8(9)
_cod_original_formula_sum 'C16 H12 N2 O2.70 Pd S2'
_cod_database_code 4319451

loop_
_symmetry_equiv_pos_as_xyz
'x, y, z'
'-x, y+1/2, -z+1/2'
'-x, -y, -z'
'x, -y-1/2, z-1/2'

loop_
_atom_site_label
_atom_site_type_symbol
_atom_site_fract_x
_atom_site_fract_y
_atom_site_fract_z
_atom_site_U_iso_or_equiv
_atom_site_adp_type
_atom_site_occupancy
_atom_site_symmetry_multiplicity
_atom_site_calc_flag
_atom_site_refinement_flags
_atom_site_disorder_assembly
_atom_site_disorder_group
Pd1 Pd 0.76921(5) 0.00472(3) 0.63263(3) 0.02733(14) Uani 1 1 d . . .
S1 S 0.78750(18) 0.02952(9) 0.79908(10) 0.0305(3) Uani 1 1 d . . .
O1 O 0.9622(5) 0.0225(3) 0.8567(3) 0.0444(10) Uani 1 1 d . . .
O2 O 0.7017(6) 0.1140(3) 0.8168(3) 0.0438(11) Uani 1 1 d . . .
S2 S 0.6430(2) -0.13031(10) 0.65141(12) 0.0373(4) Uani 1 1 d D . .
O3 O 0.7741(10) -0.2005(5) 0.6581(8) 0.040(3) Uani 0.35 1 d PD . .
O4 O 0.4880(8) -0.1505(9) 0.5767(6) 0.052(3) Uani 0.35 1 d PD . .
C1 C 0.6727(7) -0.0601(3) 0.8451(4) 0.0287(12) Uani 1 1 d . . .
C2 C 0.6031(7) -0.1284(4) 0.7772(4) 0.0324(13) Uani 1 1 d . . .
C3 C 0.5060(7) -0.1976(4) 0.8111(5) 0.0394(14) Uani 1 1 d . . .
H3 H 0.4546 -0.2442 0.7655 0.047 Uiso 1 1 calc R . .
C4 C 0.4862(7) -0.1972(4) 0.9109(5) 0.0418(16) Uani 1 1 d . . .
H4 H 0.4212 -0.2442 0.9339 0.050 Uiso 1 1 calc R . .
C5 C 0.5587(8) -0.1300(4) 0.9781(5) 0.0479(17) Uani 1 1 d . . .
H5 H 0.5439 -0.1310 1.0468 0.057 Uiso 1 1 calc R . .
C6 C 0.6528(8) -0.0612(4) 0.9459(4) 0.0397(14) Uani 1 1 d . . .
H6 H 0.7035 -0.0149 0.9922 0.048 Uiso 1 1 calc R . .
N11 N 0.7577(5) -0.0086(3) 0.4761(3) 0.0311(10) Uani 1 1 d . . .
C12 C 0.8099(7) 0.0664(4) 0.4310(4) 0.0328(13) Uani 1 1 d . . .
C13 C 0.8097(7) 0.0667(5) 0.3277(5) 0.0420(15) Uani 1 1 d . . .
H13 H 0.8508 0.1190 0.2980 0.050 Uiso 1 1 calc R . .
C14 C 0.7513(7) -0.0069(5) 0.2677(4) 0.0464(16) Uani 1 1 d . . .
H14 H 0.7494 -0.0059 0.1965 0.056 Uiso 1 1 calc R . .
C15 C 0.6953(8) -0.0825(5) 0.3127(5) 0.0454(16) Uani 1 1 d . . .
H15 H 0.6533 -0.1346 0.2728 0.055 Uiso 1 1 calc R . .
C16 C 0.7012(8) -0.0816(4) 0.4174(4) 0.0387(14) Uani 1 1 d . . .
H16 H 0.6641 -0.1342 0.4486 0.046 Uiso 1 1 calc R . .
N21 N 0.8762(6) 0.1294(3) 0.6002(3) 0.0314(10) Uani 1 1 d . . .
C22 C 0.8679(7) 0.1440(4) 0.4986(4) 0.0339(13) Uani 1 1 d . . .
C23 C 0.9123(8) 0.2284(4) 0.4643(5) 0.0452(16) Uani 1 1 d . . .
H23 H 0.9020 0.2393 0.3932 0.054 Uiso 1 1 calc R . .
C24 C 0.9718(8) 0.2970(4) 0.5343(6) 0.0504(17) Uani 1 1 d . . .
H24 H 1.0008 0.3555 0.5118 0.060 Uiso 1 1 calc R . .
C25 C 0.9881(8) 0.2791(4) 0.6360(5) 0.0442(16) Uani 1 1 d . . .
H25 H 1.0340 0.3242 0.6853 0.053 Uiso 1 1 calc R . .
C26 C 0.9381(8) 0.1960(4) 0.6667(5) 0.0380(14) Uani 1 1 d . . .
H26 H 0.9474 0.1850 0.7376 0.046 Uiso 1 1 calc R . .

loop_
_atom_site_aniso_label
_atom_site_aniso_U_11
_atom_site_aniso_U_22
_atom_site_aniso_U_33
_atom_site_aniso_U_23
_atom_site_aniso_U_13
_atom_site_aniso_U_12
Pd1 0.0312(2) 0.0235(2) 0.0274(2) -0.00027(19) 0.00639(15) -0.0015(2)
S1 0.0365(8) 0.0258(7) 0.0305(7) -0.0024(5) 0.0099(6) -0.0029(6)
O1 0.042(2) 0.051(3) 0.038(2) -0.0001(19) 0.0044(19) -0.005(2)
O2 0.062(3) 0.025(2) 0.048(3) -0.0041(18) 0.019(2) 0.002(2)
S2 0.0518(10) 0.0268(7) 0.0362(8) -0.0039(6) 0.0157(7) -0.0057(7)
O3 0.055(8) 0.024(6) 0.047(7) 0.004(5) 0.024(6) 0.001(5)
O4 0.055(8) 0.062(9) 0.044(7) -0.005(6) 0.022(7) -0.006(7)
C1 0.029(3) 0.021(3) 0.037(3) 0.005(2) 0.011(2) 0.003(2)
C2 0.034(3) 0.026(3) 0.039(3) 0.002(2) 0.010(3) 0.002(2)
C3 0.034(3) 0.028(3) 0.058(4) 0.004(3) 0.012(3) 0.001(3)
C4 0.036(4) 0.033(3) 0.060(4) 0.015(3) 0.019(3) 0.000(3)
C5 0.058(4) 0.044(4) 0.049(4) 0.013(3) 0.029(4) 0.004(3)
C6 0.051(4) 0.037(3) 0.035(3) 0.002(3) 0.016(3) 0.001(3)
N11 0.032(2) 0.034(3) 0.027(2) -0.001(2) 0.0040(19) 0.003(2)
C12 0.029(3) 0.035(3) 0.034(3) 0.011(2) 0.007(3) 0.004(2)
C13 0.033(3) 0.057(4) 0.034(3) 0.009(3) 0.004(3) -0.003(3)
C14 0.036(3) 0.076(5) 0.028(3) 0.000(3) 0.006(3) 0.007(4)
C15 0.041(4) 0.057(4) 0.037(4) -0.011(3) 0.006(3) -0.003(3)
C16 0.043(4) 0.040(3) 0.032(3) -0.005(3) 0.005(3) -0.003(3)
N21 0.031(3) 0.027(2) 0.037(3) 0.001(2) 0.011(2) 0.001(2)
C22 0.031(3) 0.032(3) 0.039(3) 0.006(3) 0.009(3) 0.001(2)
C23 0.045(4) 0.044(4) 0.048(4) 0.016(3) 0.012(3) -0.002(3)
C24 0.048(4) 0.028(3) 0.077(5) 0.011(3) 0.019(4) -0.008(3)
C25 0.044(4) 0.027(3) 0.064(5) -0.002(3) 0.018(3) -0.006(3)
C26 0.045(4) 0.027(3) 0.044(4) -0.005(3) 0.013(3) -0.008(3)

loop_
_atom_type_symbol
_atom_type_description
_atom_type_scat_dispersion_real
_atom_type_scat_dispersion_imag
_atom_type_scat_source
C C 0.0033 0.0016 'International Tables Vol C Tables 4.2.6.8 and 6.1.1.4'
H H 0.0000 0.0000 'International Tables Vol C Tables 4.2.6.8 and 6.1.1.4'
N N 0.0061 0.0033 'International Tables Vol C Tables 4.2.6.8 and 6.1.1.4'
O O 0.0106 0.0060 'International Tables Vol C Tables 4.2.6.8 and 6.1.1.4'
S S 0.1246 0.1234 'International Tables Vol C Tables 4.2.6.8 and 6.1.1.4'
Pd Pd -0.9988 1.0072 'International Tables Vol C Tables 4.2.6.8 and 6.1.1.4'

loop_
_geom_angle_atom_site_label_1
_geom_angle_atom_site_label_2
_geom_angle_atom_site_label_3
_geom_angle
_geom_angle_site_symmetry_1
_geom_angle_site_symmetry_3
_geom_angle_publ_flag
N11 Pd1 N21 79.00(18) . . ?
N11 Pd1 S1 175.81(14) . . ?
N21 Pd1 S1 96.85(13) . . ?
N11 Pd1 S2 95.84(13) . . ?
N21 Pd1 S2 174.50(13) . . ?
S1 Pd1 S2 88.29(5) . . ?
O2 S1 O1 114.2(3) . . ?
O2 S1 C1 105.7(2) . . ?
O1 S1 C1 106.0(2) . . ?
O2 S1 Pd1 111.33(18) . . ?
O1 S1 Pd1 112.05(17) . . ?
C1 S1 Pd1 107.01(19) . . ?
O4 S2 O3 113.8(7) . . ?
O4 S2 C2 111.0(5) . . ?
O3 S2 C2 102.8(5) . . ?
O4 S2 Pd1 116.1(5) . . ?
O3 S2 Pd1 106.6(4) . . ?
C2 S2 Pd1 105.28(19) . . ?
C2 C1 C6 121.1(5) . . ?
C2 C1 S1 118.0(4) . . ?
C6 C1 S1 120.9(4) . . ?
C1 C2 C3 118.8(5) . . ?
C1 C2 S2 120.4(4) . . ?
C3 C2 S2 120.8(4) . . ?
C4 C3 C2 119.4(6) . . ?
C3 C4 C5 121.2(6) . . ?
C4 C5 C6 120.1(6) . . ?
C5 C6 C1 119.4(6) . . ?
C16 N11 C12 118.5(5) . . ?
C16 N11 Pd1 126.8(4) . . ?
C12 N11 Pd1 114.7(4) . . ?
N11 C12 C13 120.7(5) . . ?
N11 C12 C22 115.9(5) . . ?
C13 C12 C22 123.3(5) . . ?
C14 C13 C12 121.0(6) . . ?
C13 C14 C15 118.6(5) . . ?
C14 C15 C16 119.0(6) . . ?
N11 C16 C15 122.2(6) . . ?
C26 N21 C22 118.9(5) . . ?
C26 N21 Pd1 127.2(4) . . ?
C22 N21 Pd1 113.8(4) . . ?
N21 C22 C23 120.3(5) . . ?
N21 C22 C12 116.0(5) . . ?
C23 C22 C12 123.6(5) . . ?
C24 C23 C22 119.7(6) . . ?
C25 C24 C23 119.0(6) . . ?
C24 C25 C26 119.6(6) . . ?
N21 C26 C25 122.4(6) . . ?

loop_
_geom_bond_atom_site_label_1
_geom_bond_atom_site_label_2
_geom_bond_distance
_geom_bond_site_symmetry_2
_geom_bond_publ_flag
Pd1 N11 2.085(4) . ?
Pd1 N21 2.096(4) . ?
Pd1 S1 2.2299(15) . ?
Pd1 S2 2.2540(16) . ?
S1 O2 1.455(4) . ?
S1 O1 1.459(4) . ?
S1 C1 1.781(5) . ?
S2 O4 1.4575(9) . ?
S2 O3 1.4584(8) . ?
S2 C2 1.776(6) . ?
C1 C2 1.386(8) . ?
C1 C6 1.390(7) . ?
C2 C3 1.407(7) . ?
C3 C4 1.376(8) . ?
C4 C5 1.377(9) . ?
C5 C6 1.377(8) . ?
N11 C16 1.346(7) . ?
N11 C12 1.357(7) . ?
C12 C13 1.380(8) . ?
C12 C22 1.465(8) . ?
C13 C14 1.365(9) . ?
C14 C15 1.376(9) . ?
C15 C16 1.392(8) . ?
N21 C26 1.342(7) . ?
N21 C22 1.363(7) . ?
C22 C23 1.388(8) . ?
C23 C24 1.387(9) . ?
C24 C25 1.365(9) . ?
C25 C26 1.367(8) . ?
